data_7009790
loop_
_publ_author_name
'Pellei, Maura'
'Pettinari, Claudio'
'Santini, Carlo'
'Skelton, Brian W.'
'Somers, Neil'
'White, Allan H.'

_publ_section_title
;
 Synthesis, spectroscopic characterization, and structural systematics
 of new triorganophosphinecopper(I) poly(pyrazol-1-yl)borate
 complexes&#x200A;&#x2020;
;
_journal_issue 19
_journal_name_full 'Journal of the Chemical Society, Dalton Transactions'
_journal_page_first 3416
_journal_paper_doi 10.1039/b003613g
_journal_year 2000
_chemical_formula_sum 'C34 H35 B Cu N8 P'
_chemical_formula_weight 661.04
_space_group_IT_number 2
_symmetry_cell_setting triclinic
_symmetry_space_group_name_Hall '-P 1'
_symmetry_space_group_name_H-M 'P -1'
_cell_angle_alpha 66.897(3)
_cell_angle_beta 66.169(3)
_cell_angle_gamma 67.181(3)
_cell_formula_units_Z 2
_cell_length_a 12.405(2)
_cell_length_b 12.621(2)
_cell_length_c 12.948(3)
_cell_measurement_reflns_used 2074
_cell_measurement_temperature 153
_cell_measurement_theta_max 28
_cell_measurement_theta_min 2
_cell_volume 1641.1(5)
_computing_cell_refinement 'Siemens SAINT (Siemens, 1995)'
_computing_data_collection 'Siemens SMART (Siemens, 1995)'
_computing_data_reduction xtal
_computing_molecular_graphics xtal
_computing_publication_material 'xtal BONDLA CIFIO'
_computing_structure_refinement 'xtal CRYLSQ'
_computing_structure_solution xtal
_diffrn_ambient_temperature 293
_diffrn_measurement_device_type
;
Bruker SMART CCD diffractometer
;
_diffrn_measurement_method '\w scans'
_diffrn_radiation_detector 'CCD area detector'
_diffrn_radiation_monochromator graphite
_diffrn_radiation_source 'sealed tube'
_diffrn_radiation_type 'Mo K\a'
_diffrn_radiation_wavelength .71073
_diffrn_reflns_av_R_equivalents .038
_diffrn_reflns_av_sigmaI/netI .098
_diffrn_reflns_limit_h_max 17
_diffrn_reflns_limit_h_min -14
_diffrn_reflns_limit_k_max 17
_diffrn_reflns_limit_k_min -15
_diffrn_reflns_limit_l_max 17
_diffrn_reflns_limit_l_min 0
_diffrn_reflns_number 19220
_diffrn_reflns_theta_max 29.41
_diffrn_reflns_theta_min 1.79
_diffrn_standards_decay_% 0
_exptl_absorpt_coefficient_mu .751
_exptl_absorpt_correction_T_max .928
_exptl_absorpt_correction_T_min .808
_exptl_absorpt_correction_type multi-scan
_exptl_absorpt_process_details
;
 SADABS; Sheldrick, 1996
;
_exptl_crystal_colour colourless
_exptl_crystal_density_diffrn 1.338
_exptl_crystal_description prism
_exptl_crystal_F_000 688
_exptl_crystal_size_max .1
_exptl_crystal_size_mid .1
_exptl_crystal_size_min .1
_refine_diff_density_max 1.263
_refine_diff_density_min -.639
_refine_ls_goodness_of_fit_all 1.012
_refine_ls_goodness_of_fit_ref 1.097
_refine_ls_hydrogen_treatment noref
_refine_ls_matrix_type full
_refine_ls_number_constraints 0
_refine_ls_number_parameters 406
_refine_ls_number_reflns 5854
_refine_ls_number_restraints 0
_refine_ls_R_factor_all .072
_refine_ls_R_factor_gt .043
_refine_ls_shift/su_max .004
_refine_ls_structure_factor_coef F
_refine_ls_weighting_scheme calc
_refine_ls_wR_factor_all .052
_refine_ls_wR_factor_ref .047
_reflns_d_resolution_high .724
_reflns_d_resolution_low 11.346
_reflns_Friedel_coverage 0
_reflns_limit_h_max 17
_reflns_limit_h_min 0
_reflns_limit_k_max 17
_reflns_limit_k_min -15
_reflns_limit_l_max 17
_reflns_limit_l_min -15
_reflns_number_gt 5854
_reflns_number_total 8216
_reflns_threshold_expression 'F    >  4.00 sig(F   )'
_cod_data_source_file b003613g.txt
_cod_data_source_block cpm11a
_cod_original_cell_volume 1641.1(6)
_cod_original_sg_symbol_Hall -p_1
_cod_original_sg_symbol_H-M P_-1
_cod_original_formula_sum 'C34 H35 B1 Cu1 N8 P1'
_cod_database_code 7009790

loop_
_symmetry_equiv_pos_as_xyz
+x,+y,+z
-x,-y,-z

loop_
_atom_site_label
_atom_site_fract_x
_atom_site_fract_y
_atom_site_fract_z
_atom_site_U_iso_or_equiv
_atom_site_adp_type
_atom_site_calc_flag
_atom_site_calc_attached_atom
_atom_site_occupancy
_atom_site_disorder_assembly
_atom_site_disorder_group
Cu .80885(3) .80780(3) .30419(3) .0181(4) Uani ? ? 1.00000 ? ?
P .88282(6) .87406(6) .38485(6) .0166(7) Uani ? ? 1.00000 ? ?
C111 1.0196(2) .9235(2) .2878(2) .018(3) Uani ? ? 1.00000 ? ?
C112 1.1181(2) .9040(2) .3253(2) .023(3) Uani ? ? 1.00000 ? ?
C113 1.2168(3) .9494(3) .2479(3) .029(3) Uani ? ? 1.00000 ? ?
C114 1.2173(3) 1.0150(3) .1337(3) .034(4) Uani ? ? 1.00000 ? ?
C115 1.1208(3) 1.0340(3) .0948(3) .031(3) Uani ? ? 1.00000 ? ?
C116 1.0228(3) .9876(2) .1710(2) .025(3) Uani ? ? 1.00000 ? ?
C121 .9277(2) .7729(2) .5163(2) .018(3) Uani ? ? 1.00000 ? ?
C122 .9014(3) .8090(2) .6144(3) .026(3) Uani ? ? 1.00000 ? ?
C123 .9365(3) .7292(3) .7120(3) .033(4) Uani ? ? 1.00000 ? ?
C124 .9997(3) .6108(3) .7132(3) .030(3) Uani ? ? 1.00000 ? ?
C125 1.0267(3) .5736(3) .6161(3) .030(3) Uani ? ? 1.00000 ? ?
C126 .9908(3) .6534(2) .5186(2) .025(3) Uani ? ? 1.00000 ? ?
C131 .7803(2) 1.0074(2) .4326(2) .018(3) Uani ? ? 1.00000 ? ?
C132 .6593(2) 1.0077(2) .4992(2) .024(3) Uani ? ? 1.00000 ? ?
C133 .5773(2) 1.1068(3) .5365(3) .027(3) Uani ? ? 1.00000 ? ?
C134 .6153(3) 1.2078(2) .5061(3) .027(3) Uani ? ? 1.00000 ? ?
C135 .7349(3) 1.2086(2) .4406(3) .026(3) Uani ? ? 1.00000 ? ?
C136 .8174(2) 1.1087(2) .4045(2) .022(3) Uani ? ? 1.00000 ? ?
N11 .8421(2) .69329(19) .12797(19) .018(2) Uani ? ? 1.00000 ? ?
N12 .9085(2) .71462(18) .1770(2) .019(2) Uani ? ? 1.00000 ? ?
C13 1.0267(2) .6837(2) .1134(2) .022(3) Uani ? ? 1.00000 ? ?
C14 1.0359(3) .6427(2) .0235(2) .026(3) Uani ? ? 1.00000 ? ?
C15 .9190(3) .6499(2) .0348(2) .023(3) Uani ? ? 1.00000 ? ?
C16 1.1264(3) .6915(3) .1439(3) .032(4) Uani ? ? 1.00000 ? ?
N21 .68242(19) .64633(18) .32145(18) .017(2) Uani ? ? 1.00000 ? ?
N22 .7009(2) .68693(19) .39562(19) .018(2) Uani ? ? 1.00000 ? ?
C23 .6802(2) .6068(2) .5015(2) .020(3) Uani ? ? 1.00000 ? ?
C24 .6512(3) .5136(2) .4950(2) .023(3) Uani ? ? 1.00000 ? ?
C25 .6542(2) .5408(2) .3814(2) .021(3) Uani ? ? 1.00000 ? ?
C26 .6860(3) .6243(3) .6061(3) .030(3) Uani ? ? 1.00000 ? ?
N31 .6427(2) .85251(18) .17720(18) .018(2) Uani ? ? 1.00000 ? ?
N32 .6893(2) .91618(19) .20598(19) .019(2) Uani ? ? 1.00000 ? ?
C33 .6221(2) 1.0306(2) .1799(2) .022(3) Uani ? ? 1.00000 ? ?
C34 .5325(2) 1.0411(2) .1347(2) .024(3) Uani ? ? 1.00000 ? ?
C35 .5481(2) .9275(2) .1342(2) .023(3) Uani ? ? 1.00000 ? ?
C36 .6501(3) 1.1267(2) .1968(3) .031(4) Uani ? ? 1.00000 ? ?
B .7024(3) .7158(3) .1896(3) .019(3) Uani ? ? 1.00000 ? ?
N41 .6366(2) .6755(2) .1404(2) .023(3) Uani ? ? 1.00000 ? ?
N42 .6836(2) .6573(2) .0313(2) .028(3) Uani ? ? 1.00000 ? ?
C43 .5944(3) .6383(3) .0148(3) .033(4) Uani ? ? 1.00000 ? ?
C44 .4877(3) .6472(3) .1105(3) .034(4) Uani ? ? 1.00000 ? ?
C45 .5175(3) .6716(3) .1880(3) .032(4) Uani ? ? 1.00000 ? ?
C46 .6172(3) .6129(3) -.0971(4) .053(5) Uani ? ? 1.00000 ? ?
H112 1.11729 .85806 .40547 .03200 Uiso ? ? 1.00000 ? ?
H113 1.28626 .93476 .27256 .03800 Uiso ? ? 1.00000 ? ?
H114 1.28490 1.04707 .07926 .04200 Uiso ? ? 1.00000 ? ?
H115 1.12101 1.08003 .01548 .03900 Uiso ? ? 1.00000 ? ?
H116 .95646 .99949 .14457 .03100 Uiso ? ? 1.00000 ? ?
H122 .85657 .89071 .61410 .03300 Uiso ? ? 1.00000 ? ?
H123 .91761 .75589 .77974 .04100 Uiso ? ? 1.00000 ? ?
H124 1.02454 .55428 .78165 .03800 Uiso ? ? 1.00000 ? ?
H125 1.07146 .49169 .61557 .03700 Uiso ? ? 1.00000 ? ?
H126 1.00980 .62675 .45132 .03200 Uiso ? ? 1.00000 ? ?
H132 .63366 .93737 .52012 .02900 Uiso ? ? 1.00000 ? ?
H133 .49412 1.10580 .58338 .03300 Uiso ? ? 1.00000 ? ?
H134 .55781 1.27826 .52996 .03300 Uiso ? ? 1.00000 ? ?
H135 .76167 1.27816 .42021 .03300 Uiso ? ? 1.00000 ? ?
H136 .90110 1.10917 .35868 .02700 Uiso ? ? 1.00000 ? ?
H16a 1.15267 .75959 .08840 .04900 Uiso ? ? 1.00000 ? ?
H16b 1.19250 .62108 .13489 .04900 Uiso ? ? 1.00000 ? ?
H16c 1.10596 .69726 .22148 .04900 Uiso ? ? 1.00000 ? ?
H14 1.10968 .61530 -.03445 .03200 Uiso ? ? 1.00000 ? ?
H15 .89498 .62802 -.01412 .02800 Uiso ? ? 1.00000 ? ?
H26a .76313 .57767 .61997 .04500 Uiso ? ? 1.00000 ? ?
H26b .62228 .59932 .67310 .04500 Uiso ? ? 1.00000 ? ?
H26c .67726 .70641 .59378 .04500 Uiso ? ? 1.00000 ? ?
H24 .63255 .44452 .55795 .02800 Uiso ? ? 1.00000 ? ?
H25 .63782 .49379 .34922 .02600 Uiso ? ? 1.00000 ? ?
H36a .72244 1.09763 .21944 .04800 Uiso ? ? 1.00000 ? ?
H36b .58353 1.16184 .25506 .04800 Uiso ? ? 1.00000 ? ?
H36c .66084 1.18882 .12378 .04800 Uiso ? ? 1.00000 ? ?
H34 .47249 1.11391 .10870 .03000 Uiso ? ? 1.00000 ? ?
H35 .50044 .90433 .10722 .02800 Uiso ? ? 1.00000 ? ?
H46a .69604 .62212 -.14921 .07900 Uiso ? ? 1.00000 ? ?
H46b .55662 .66797 -.13452 .07900 Uiso ? ? 1.00000 ? ?
H46c .61572 .53328 -.08355 .07900 Uiso ? ? 1.00000 ? ?
H44 .41074 .63707 .11940 .04100 Uiso ? ? 1.00000 ? ?
H45 .46261 .68493 .26354 .04100 Uiso ? ? 1.00000 ? ?

loop_
_atom_site_aniso_label
_atom_site_aniso_U_11
_atom_site_aniso_U_22
_atom_site_aniso_U_33
_atom_site_aniso_U_12
_atom_site_aniso_U_13
_atom_site_aniso_U_23
Cu .01918(17) .01665(17) .01962(19) -.00410(13) -.00654(14) -.00615(13)
P .0168(3) .0156(3) .0172(4) -.0040(3) -.0045(3) -.0053(3)
C111 .0188(13) .0152(12) .0191(14) -.0045(10) -.0024(11) -.0074(11)
C112 .0204(14) .0254(14) .0231(15) -.0056(11) -.0038(12) -.0090(12)
C113 .0196(14) .0345(17) .0335(18) -.0090(13) -.0038(13) -.0114(14)
C114 .0268(16) .0322(17) .0325(18) -.0139(13) .0049(14) -.0077(14)
C115 .0339(17) .0281(16) .0204(16) -.0089(13) -.0003(13) -.0034(13)
C116 .0249(15) .0227(14) .0221(15) -.0044(12) -.0070(12) -.0043(12)
C121 .0197(13) .0182(13) .0173(14) -.0077(10) -.0061(11) -.0022(11)
C122 .0357(17) .0193(14) .0228(16) -.0071(12) -.0101(13) -.0041(12)
C123 .0444(19) .0322(17) .0220(16) -.0106(14) -.0127(14) -.0055(13)
C124 .0333(17) .0279(16) .0248(17) -.0093(13) -.0136(14) .0037(13)
C125 .0262(15) .0219(14) .0326(18) -.0020(12) -.0091(13) -.0033(13)
C126 .0265(15) .0219(14) .0233(15) -.0033(12) -.0055(12) -.0078(12)
C131 .0190(13) .0176(13) .0199(14) -.0028(10) -.0083(11) -.0062(11)
C132 .0226(14) .0201(14) .0266(16) -.0075(11) -.0032(12) -.0062(12)
C133 .0183(14) .0317(16) .0281(16) -.0041(12) -.0024(12) -.0117(13)
C134 .0238(15) .0228(14) .0323(17) .0037(12) -.0098(13) -.0135(13)
C135 .0292(16) .0187(14) .0347(18) -.0046(12) -.0114(13) -.0105(13)
C136 .0194(14) .0204(13) .0264(15) -.0048(11) -.0076(12) -.0070(12)
N11 .0203(11) .0201(11) .0151(11) -.0066(9) -.0041(9) -.0057(9)
N12 .0183(11) .0187(11) .0196(12) -.0046(9) -.0056(9) -.0061(9)
C13 .0196(14) .0185(13) .0239(15) -.0040(11) -.0030(11) -.0058(11)
C14 .0221(15) .0281(15) .0223(15) -.0051(12) .0021(12) -.0112(13)
C15 .0288(15) .0225(14) .0155(14) -.0053(12) -.0033(12) -.0087(11)
C16 .0206(15) .0338(17) .041(2) -.0035(12) -.0057(13) -.0186(15)
N21 .0183(11) .0170(11) .0163(11) -.0050(9) -.0046(9) -.0060(9)
N22 .0178(11) .0207(11) .0153(11) -.0050(9) -.0029(9) -.0072(9)
C23 .0194(13) .0215(13) .0157(14) -.0059(11) -.0030(11) -.0047(11)
C24 .0272(15) .0204(14) .0193(15) -.0098(12) -.0063(12) .0002(11)
C25 .0236(14) .0176(13) .0240(15) -.0086(11) -.0049(12) -.0059(11)
C26 .0374(17) .0389(17) .0167(15) -.0184(14) -.0064(13) -.0038(13)
N31 .0188(11) .0190(11) .0153(11) -.0049(9) -.0057(9) -.0047(9)
N32 .0205(11) .0172(11) .0184(12) -.0053(9) -.0054(9) -.0055(9)
C33 .0223(14) .0193(13) .0200(15) -.0037(11) -.0049(12) -.0044(11)
C34 .0230(14) .0217(14) .0244(16) .0008(11) -.0103(12) -.0063(12)
C35 .0196(14) .0306(15) .0184(14) -.0064(12) -.0068(11) -.0069(12)
C36 .0381(18) .0179(14) .0390(19) -.0032(13) -.0192(15) -.0069(13)
B .0222(15) .0180(15) .0162(15) -.0054(12) -.0053(13) -.0044(13)
N41 .0271(13) .0252(12) .0201(13) -.0102(10) -.0072(10) -.0065(10)
N42 .0303(13) .0301(13) .0289(14) .0011(11) -.0134(11) -.0184(11)
C43 .043(2) .0266(16) .042(2) -.0003(14) -.0283(16) -.0160(15)
C44 .042(2) .0312(17) .041(2) -.0175(15) -.0221(16) -.0040(15)
C45 .0340(17) .0376(18) .0266(17) -.0181(14) -.0090(14) -.0044(14)
C46 .053(2) .060(2) .066(3) .0074(19) -.034(2) -.044(2)

loop_
_atom_type_symbol
_atom_type_description
_atom_type_oxidation_number
_atom_type_number_in_cell
_atom_type_scat_dispersion_real
_atom_type_scat_dispersion_imag
_atom_type_scat_source
C ? 0 68 .002 .002 'Int Tables Vol IV Tables 2.2B and 2.3.1'
B ? 0 2 0 .001 'Int Tables Vol IV Tables 2.2B and 2.3.1'
H ? 0 70 0 0 'Int Tables Vol IV Tables 2.2B and 2.3.1'
N ? 0 16 .004 .003 'Int Tables Vol IV Tables 2.2B and 2.3.1'
Cu ? 0 2 .263 1.266 'Int Tables Vol IV Tables 2.2B and 2.3.1'
P ? 0 2 .09 .095 'Int Tables Vol IV Tables 2.2B and 2.3.1'

loop_
_diffrn_attenuator_code
_diffrn_attenuator_scale
? ?

loop_
_geom_angle_atom_site_label_1
_geom_angle_atom_site_label_2
_geom_angle_atom_site_label_3
_geom_angle_site_symmetry_1
_geom_angle_site_symmetry_2
_geom_angle_site_symmetry_3
_geom_angle
_geom_angle_publ_flag
P Cu N12 . . . 126.60(8) ?
P Cu N22 . . . 125.01(8) ?
P Cu N32 . . . 123.86(8) ?
N12 Cu N22 . . . 90.12(10) ?
N12 Cu N32 . . . 89.47(9) ?
N22 Cu N32 . . . 90.85(10) ?
Cu P C111 . . . 114.40(12) ?
Cu P C121 . . . 117.83(12) ?
Cu P C131 . . . 114.72(12) ?
C111 P C121 . . . 103.27(13) ?
C111 P C131 . . . 101.98(13) ?
C121 P C131 . . . 102.62(13) ?
P C111 C112 . . . 123.3(2) ?
P C111 C116 . . . 117.8(2) ?
C112 C111 C116 . . . 118.9(2) ?
C111 C112 C113 . . . 120.2(3) ?
C111 C112 H112 . . . 119.3(3) ?
C113 C112 H112 . . . 120.5(4) ?
C112 C113 C114 . . . 120.2(3) ?
C112 C113 H113 . . . 120.7(3) ?
C114 C113 H113 . . . 119.1(3) ?
C113 C114 C115 . . . 120.3(3) ?
C113 C114 H114 . . . 121.1(4) ?
C115 C114 H114 . . . 118.6(3) ?
C114 C115 C116 . . . 119.9(3) ?
C114 C115 H115 . . . 120.2(3) ?
C116 C115 H115 . . . 119.9(4) ?
C111 C116 C115 . . . 120.5(3) ?
C111 C116 H116 . . . 119.1(3) ?
C115 C116 H116 . . . 120.4(3) ?
P C121 C122 . . . 123.08(19) ?
P C121 C126 . . . 118.5(3) ?
C122 C121 C126 . . . 118.4(3) ?
C121 C122 C123 . . . 121.1(3) ?
C121 C122 H122 . . . 118.9(3) ?
C123 C122 H122 . . . 120.0(4) ?
C122 C123 C124 . . . 120.1(3) ?
C122 C123 H123 . . . 120.0(3) ?
C124 C123 H123 . . . 119.9(3) ?
C123 C124 C125 . . . 119.5(3) ?
C123 C124 H124 . . . 120.5(4) ?
C125 C124 H124 . . . 120.0(3) ?
C124 C125 C126 . . . 120.4(3) ?
C124 C125 H125 . . . 120.2(3) ?
C126 C125 H125 . . . 119.4(4) ?
C121 C126 C125 . . . 120.5(3) ?
C121 C126 H126 . . . 119.6(3) ?
C125 C126 H126 . . . 119.9(3) ?
P C131 C132 . . . 118.5(2) ?
P C131 C136 . . . 122.87(18) ?
C132 C131 C136 . . . 118.7(2) ?
C131 C132 C133 . . . 120.9(3) ?
C131 C132 H132 . . . 119.0(3) ?
C133 C132 H132 . . . 120.1(3) ?
C132 C133 C134 . . . 119.7(3) ?
C132 C133 H133 . . . 120.3(3) ?
C134 C133 H133 . . . 120.0(3) ?
C133 C134 C135 . . . 120.0(3) ?
C133 C134 H134 . . . 120.1(3) ?
C135 C134 H134 . . . 119.9(3) ?
C134 C135 C136 . . . 120.2(3) ?
C134 C135 H135 . . . 120.1(3) ?
C136 C135 H135 . . . 119.6(3) ?
C131 C136 C135 . . . 120.5(2) ?
C131 C136 H136 . . . 119.2(3) ?
C135 C136 H136 . . . 120.3(3) ?
N12 N11 C15 . . . 109.5(2) ?
N12 N11 B . . . 116.8(2) ?
C15 N11 B . . . 133.6(3) ?
Cu N12 N11 . . . 116.70(14) ?
Cu N12 C13 . . . 135.8(3) ?
N11 N12 C13 . . . 106.5(3) ?
N12 C13 C14 . . . 109.7(3) ?
N12 C13 C16 . . . 121.5(3) ?
C14 C13 C16 . . . 128.7(2) ?
C13 C14 C15 . . . 106.1(2) ?
C13 C14 H14 . . . 126.7(4) ?
C15 C14 H14 . . . 127.2(4) ?
N11 C15 C14 . . . 108.1(3) ?
N11 C15 H15 . . . 125.6(3) ?
C14 C15 H15 . . . 126.2(3) ?
C13 C16 H16a . . . 107.6(3) ?
C13 C16 H16b . . . 106.9(4) ?
C13 C16 H16c . . . 116.2(3) ?
H16a C16 H16b . . . 108.8(3) ?
H16a C16 H16c . . . 108.8(4) ?
H16b C16 H16c . . . 108.3(3) ?
N22 N21 C25 . . . 109.3(2) ?
N22 N21 B . . . 120.5(2) ?
C25 N21 B . . . 130.1(3) ?
Cu N22 N21 . . . 112.40(14) ?
Cu N22 C23 . . . 136.2(3) ?
N21 N22 C23 . . . 106.4(3) ?
N22 C23 C24 . . . 109.8(3) ?
N22 C23 C26 . . . 121.6(3) ?
C24 C23 C26 . . . 128.5(2) ?
C23 C24 C25 . . . 105.9(2) ?
C23 C24 H24 . . . 127.0(3) ?
C25 C24 H24 . . . 127.0(4) ?
N21 C25 C24 . . . 108.5(3) ?
N21 C25 H25 . . . 125.6(3) ?
C24 C25 H25 . . . 125.9(3) ?
C23 C26 H26a . . . 109.7(3) ?
C23 C26 H26b . . . 109.5(4) ?
C23 C26 H26c . . . 110.5(3) ?
H26a C26 H26b . . . 109.1(3) ?
H26a C26 H26c . . . 108.8(4) ?
H26b C26 H26c . . . 109.2(3) ?
N32 N31 C35 . . . 109.5(2) ?
N32 N31 B . . . 121.1(2) ?
C35 N31 B . . . 129.4(3) ?
Cu N32 N31 . . . 112.97(14) ?
Cu N32 C33 . . . 139.0(3) ?
N31 N32 C33 . . . 106.3(3) ?
N32 C33 C34 . . . 110.3(3) ?
N32 C33 C36 . . . 121.0(3) ?
C34 C33 C36 . . . 128.7(2) ?
C33 C34 C35 . . . 105.5(2) ?
C33 C34 H34 . . . 126.8(4) ?
C35 C34 H34 . . . 127.7(4) ?
N31 C35 C34 . . . 108.4(3) ?
N31 C35 H35 . . . 125.4(3) ?
C34 C35 H35 . . . 126.2(3) ?
C33 C36 H36a . . . 112.0(3) ?
C33 C36 H36b . . . 111.2(3) ?
C33 C36 H36c . . . 108.4(4) ?
H36a C36 H36b . . . 108.8(4) ?
H36a C36 H36c . . . 108.7(3) ?
H36b C36 H36c . . . 107.7(3) ?
N11 B N21 . . . 108.1(2) ?
N11 B N31 . . . 109.3(2) ?
N11 B N41 . . . 114.1(3) ?
N21 B N31 . . . 109.4(2) ?
N21 B N41 . . . 108.1(2) ?
N31 B N41 . . . 107.7(2) ?
B N41 N42 . . . 123.5(2) ?
B N41 C45 . . . 125.6(3) ?
N42 N41 C45 . . . 110.0(3) ?
N41 N42 C43 . . . 105.6(2) ?
N42 C43 C44 . . . 111.5(4) ?
N42 C43 C46 . . . 119.2(3) ?
C44 C43 C46 . . . 129.3(4) ?
C43 C44 C45 . . . 104.7(4) ?
C43 C44 H44 . . . 127.2(5) ?
C45 C44 H44 . . . 128.0(3) ?
N41 C45 C44 . . . 108.1(3) ?
N41 C45 H45 . . . 126.2(4) ?
C44 C45 H45 . . . 125.7(4) ?
C43 C46 H46a . . . 109.4(5) ?
C43 C46 H46b . . . 109.9(3) ?
C43 C46 H46c . . . 111.9(3) ?
H46a C46 H46b . . . 108.5(3) ?
H46a C46 H46c . . . 108.3(4) ?
H46b C46 H46c . . . 108.7(6) ?

loop_
_geom_bond_atom_site_label_1
_geom_bond_atom_site_label_2
_geom_bond_site_symmetry_1
_geom_bond_site_symmetry_2
_geom_bond_distance
_geom_bond_publ_flag
Cu P . . 2.1650(11) ?
Cu N12 . . 2.091(2) ?
Cu N22 . . 2.099(2) ?
Cu N32 . . 2.067(2) ?
P C111 . . 1.825(3) ?
P C121 . . 1.830(3) ?
P C131 . . 1.831(3) ?
C111 C112 . . 1.394(5) ?
C111 C116 . . 1.400(4) ?
C112 C113 . . 1.391(4) ?
C112 H112 . . .969(3) ?
C113 C114 . . 1.381(4) ?
C113 H113 . . .965(4) ?
C114 C115 . . 1.383(6) ?
C114 H114 . . .962(3) ?
C115 C116 . . 1.386(4) ?
C115 H115 . . .961(3) ?
C116 H116 . . .954(4) ?
C121 C122 . . 1.389(5) ?
C121 C126 . . 1.398(4) ?
C122 C123 . . 1.382(4) ?
C122 H122 . . .963(3) ?
C123 C124 . . 1.389(4) ?
C123 H123 . . .971(4) ?
C124 C125 . . 1.383(6) ?
C124 H124 . . .972(3) ?
C125 C126 . . 1.384(4) ?
C125 H125 . . .967(3) ?
C126 H126 . . .964(4) ?
C131 C132 . . 1.396(4) ?
C131 C136 . . 1.391(5) ?
C132 C133 . . 1.387(4) ?
C132 H132 . . .960(3) ?
C133 C134 . . 1.388(5) ?
C133 H133 . . .965(3) ?
C134 C135 . . 1.381(4) ?
C134 H134 . . .970(3) ?
C135 C136 . . 1.390(4) ?
C135 H135 . . .961(4) ?
C136 H136 . . .966(3) ?
N11 N12 . . 1.372(4) ?
N11 C15 . . 1.360(4) ?
N11 B . . 1.549(4) ?
N12 C13 . . 1.346(3) ?
C13 C14 . . 1.398(5) ?
C13 C16 . . 1.489(6) ?
C14 C15 . . 1.367(5) ?
C14 H14 . . .961(3) ?
C15 H15 . . .959(4) ?
C16 H16a . . .951(3) ?
C16 H16b . . .957(3) ?
C16 H16c . . .957(4) ?
N21 N22 . . 1.376(4) ?
N21 C25 . . 1.353(4) ?
N21 B . . 1.548(4) ?
N22 C23 . . 1.341(3) ?
C23 C24 . . 1.397(5) ?
C23 C26 . . 1.488(5) ?
C24 C25 . . 1.361(5) ?
C24 H24 . . .961(2) ?
C25 H25 . . .960(4) ?
C26 H26a . . .955(3) ?
C26 H26b . . .949(3) ?
C26 H26c . . .953(4) ?
N31 N32 . . 1.373(4) ?
N31 C35 . . 1.355(4) ?
N31 B . . 1.561(4) ?
N32 C33 . . 1.343(3) ?
C33 C34 . . 1.395(5) ?
C33 C36 . . 1.496(6) ?
C34 C35 . . 1.372(5) ?
C34 H34 . . .970(2) ?
C35 H35 . . .969(4) ?
C36 H36a . . .948(4) ?
C36 H36b . . .960(3) ?
C36 H36c . . .961(3) ?
B N41 . . 1.526(6) ?
N41 N42 . . 1.369(4) ?
N41 C45 . . 1.364(4) ?
N42 C43 . . 1.329(6) ?
C43 C44 . . 1.403(4) ?
C43 C46 . . 1.499(7) ?
C44 C45 . . 1.368(7) ?
C44 H44 . . .967(4) ?
C45 H45 . . .975(3) ?
C46 H46a . . .958(4) ?
C46 H46b . . .953(4) ?
C46 H46c . . .956(5) ?

loop_
_geom_contact_atom_site_label_1
_geom_contact_atom_site_label_2
_geom_contact_distance
_geom_contact_site_symmetry_1
_geom_contact_site_symmetry_2
_geom_contact_publ_flag
? ? ? ? ? ?

loop_
_geom_hbond_atom_site_label_D
_geom_hbond_atom_site_label_H
_geom_hbond_atom_site_label_A
_geom_hbond_site_symmetry_D
_geom_hbond_site_symmetry_H
_geom_hbond_site_symmetry_A
_geom_hbond_distance_DH
_geom_hbond_distance_HA
_geom_hbond_distance_DA
_geom_hbond_angle_DHA
_geom_hbond_publ_flag
? ? ? ? ? ? ? ? ? ? ?

loop_
_geom_torsion_atom_site_label_1
_geom_torsion_atom_site_label_2
_geom_torsion_atom_site_label_3
_geom_torsion_atom_site_label_4
_geom_torsion_site_symmetry_1
_geom_torsion_site_symmetry_2
_geom_torsion_site_symmetry_3
_geom_torsion_site_symmetry_4
_geom_torsion
_geom_torsion_publ_flag
? ? ? ? ? ? ? ? ? ?
